data_4131932
loop_
_publ_author_name
'Wurzenberger, Maximilian H. H.'
'Szimhardt, Norbert'
'Stierstorfer, J\"org'

_publ_section_title
;
 Copper(II) Chlorate Complexes: The Renaissance of a Forgotten and
 Misjudged Energetic Anion.
;
_journal_issue 9
_journal_name_full 'Journal of the American Chemical Society'
_journal_page_first 3206
_journal_page_last 3209
_journal_paper_doi 10.1021/jacs.7b13230
_journal_volume 140
_journal_year 2018
_chemical_formula_moiety 'C4 H14 Cl2 Cu N10 O8'
_chemical_formula_sum 'C4 H14 Cl2 Cu N10 O8'
_chemical_formula_weight 464.69
_chemical_name_common 'diaqua dichlorato bis(2-methyl-5-aminotetrazolyl) copper(II)'
_chemical_name_systematic
;
diaqua dichlorato bis(2-methyl-5-aminotetrazolyl) copper(II)
;
_space_group_crystal_system triclinic
_space_group_IT_number 2
_space_group_name_Hall '-P 1'
_space_group_name_H-M_alt 'P -1'
_symmetry_cell_setting triclinic
_symmetry_Int_Tables_number 2
_symmetry_space_group_name_Hall '-P 1'
_symmetry_space_group_name_H-M 'P -1'
_atom_sites_solution_hydrogens difmap
_audit_creation_method SHELXL-2013
_audit_update_record 13.07.2017
_cell_angle_alpha 111.762(2)
_cell_angle_beta 98.711(2)
_cell_angle_gamma 104.197(2)
_cell_formula_units_Z 1
_cell_length_a 6.5617(3)
_cell_length_b 7.5260(4)
_cell_length_c 9.0097(4)
_cell_measurement_reflns_used 4714
_cell_measurement_temperature 100(2)
_cell_measurement_theta_max 28.2726
_cell_measurement_theta_min 3.0446
_cell_volume 385.81(3)
_computing_cell_refinement 'APEX2 v2012.4-3 (Bruker AXS)'
_computing_data_collection 'Bruker Instrument Service v3.0.21'
_computing_data_reduction 'SAINT V8.18C (Bruker AXS Inc., 2011)'
_computing_structure_refinement 'SHELXL-2013 (Sheldrick, 2013)'
_diffrn_ambient_temperature 100(2)
_diffrn_detector_area_resol_mean 7.4074
_diffrn_measured_fraction_theta_full 0.998
_diffrn_measured_fraction_theta_max 0.996
_diffrn_measurement_device_type 'D8 Venture'
_diffrn_measurement_method 'mix of omega and phi scans'
_diffrn_radiation_type MoK\a
_diffrn_radiation_wavelength 0.71073
_diffrn_reflns_av_unetI/netI 0.0303
_diffrn_reflns_Laue_measured_fraction_full 0.998
_diffrn_reflns_Laue_measured_fraction_max 0.996
_diffrn_reflns_limit_h_max 7
_diffrn_reflns_limit_h_min -8
_diffrn_reflns_limit_k_max 8
_diffrn_reflns_limit_k_min -9
_diffrn_reflns_limit_l_max 11
_diffrn_reflns_limit_l_min 0
_diffrn_reflns_number 1500
_diffrn_reflns_point_group_measured_fraction_full 0.998
_diffrn_reflns_point_group_measured_fraction_max 0.996
_diffrn_reflns_theta_full 25.242
_diffrn_reflns_theta_max 25.992
_diffrn_reflns_theta_min 3.045
_diffrn_source 'rotating anode generator'
_exptl_absorpt_coefficient_mu 1.826
_exptl_absorpt_correction_T_max 0.7457
_exptl_absorpt_correction_T_min 0.6732
_exptl_absorpt_correction_type multi-scan
_exptl_absorpt_process_details 'TWINABS - Bruker AXS scaling for twinned crystals - Version 2012/1'
_exptl_crystal_colour colourless
_exptl_crystal_density_diffrn 2.000
_exptl_crystal_density_method 'not measured'
_exptl_crystal_description block
_exptl_crystal_F_000 235
_exptl_crystal_size_max 0.040
_exptl_crystal_size_mid 0.030
_exptl_crystal_size_min 0.030
_refine_diff_density_max 0.408
_refine_diff_density_min -0.330
_refine_diff_density_rms 0.089
_refine_ls_extinction_method none
_refine_ls_goodness_of_fit_ref 1.117
_refine_ls_hydrogen_treatment refall
_refine_ls_matrix_type full
_refine_ls_number_parameters 144
_refine_ls_number_reflns 1500
_refine_ls_number_restraints 0
_refine_ls_restrained_S_all 1.117
_refine_ls_R_factor_all 0.0335
_refine_ls_R_factor_gt 0.0295
_refine_ls_shift/su_max 0.001
_refine_ls_shift/su_mean 0.000
_refine_ls_structure_factor_coef Fsqd
_refine_ls_weighting_details 'w=1/[\s^2^(Fo^2^)+0.7908P] where P=(Fo^2^+2Fc^2^)/3'
_refine_ls_weighting_scheme calc
_refine_ls_wR_factor_gt 0.0619
_refine_ls_wR_factor_ref 0.0635
_reflns_Friedel_coverage 0.000
_reflns_number_gt 1392
_reflns_number_total 1500
_reflns_threshold_expression 'I > 2\s(I)'
_cod_data_source_file ja7b13230_si_002.cif
_cod_data_source_block vv348
_cod_depositor_comments
;
The following automatic conversions were performed:

data item '_exptl_absorpt_correction_type' value 'Multi-Scan' was
changed to 'multi-scan' in accordance with the
/home/saulius/struct/COD-crude-data/automatic-downloads/DataCite-retrospective/ACS/depositions/lib/dictionaries/cif_core.dic
dictionary named 'cif_core.dic' version 2.4.2 last updated on
2011-04-26.

Automatic conversion script
Id: cif_fix_values 6909 2019-04-08 15:41:33Z antanas 
;
_cod_database_code 4131932
_shelx_space_group_comment
;
The symmetry employed for this shelxl refinement is uniquely defined
by the following loop, which should always be used as a source of
symmetry information in preference to the above space-group names.
They are only intended as comments.
;
_shelx_estimated_absorpt_t_min 0.931
_shelx_estimated_absorpt_t_max 0.947
_shelxl_version_number 2013-4

loop_
_space_group_symop_operation_xyz
'x, y, z'
'-x, -y, -z'

loop_
_atom_site_label
_atom_site_type_symbol
_atom_site_fract_x
_atom_site_fract_y
_atom_site_fract_z
_atom_site_U_iso_or_equiv
_atom_site_adp_type
_atom_site_occupancy
_atom_site_site_symmetry_order
_atom_site_calc_flag
_atom_site_refinement_flags_posn
_atom_site_refinement_flags_occupancy
Cu1 Cu 0.0000 0.0000 1.0000 0.00722(14) Uani 1 2 d S P
Cl1 Cl 0.41808(12) 0.09441(11) 1.33985(9) 0.00995(18) Uani 1 1 d . .
O1 O 0.3196(4) 0.1819(3) 1.2356(3) 0.0154(5) Uani 1 1 d . .
O2 O 0.5997(4) 0.2604(4) 1.4735(3) 0.0199(6) Uani 1 1 d . .
O3 O 0.5122(4) -0.0497(3) 1.2316(3) 0.0163(5) Uani 1 1 d . .
C2 C 0.1248(6) 0.3487(5) 0.5939(4) 0.0131(7) Uani 1 1 d . .
O4 O -0.1620(4) 0.1567(4) 1.1344(3) 0.0113(5) Uani 1 1 d . .
N1 N 0.2395(4) 0.4995(4) 0.8981(3) 0.0093(5) Uani 1 1 d . .
N5 N 0.2703(5) 0.5270(4) 1.1719(3) 0.0109(6) Uani 1 1 d . .
N3 N 0.0675(4) 0.1678(4) 0.7639(3) 0.0093(5) Uani 1 1 d . .
N2 N 0.1472(4) 0.3362(4) 0.7530(3) 0.0090(5) Uani 1 1 d . .
N4 N 0.1069(4) 0.2172(4) 0.9266(3) 0.0077(5) Uani 1 1 d . .
C1 C 0.2127(5) 0.4200(4) 1.0071(4) 0.0078(6) Uani 1 1 d . .
H5B H 0.290(6) 0.474(6) 1.233(5) 0.016(10) Uiso 1 1 d . .
H5A H 0.357(7) 0.653(6) 1.210(5) 0.020(10) Uiso 1 1 d . .
H4A H -0.209(8) 0.227(7) 1.105(6) 0.039(14) Uiso 1 1 d . .
H4B H -0.256(7) 0.096(7) 1.162(5) 0.031(13) Uiso 1 1 d . .
H2A H 0.261(7) 0.423(5) 0.590(4) 0.017(9) Uiso 1 1 d . .
H2C H 0.016(6) 0.422(6) 0.591(4) 0.019(10) Uiso 1 1 d . .
H2B H 0.074(6) 0.217(6) 0.509(5) 0.022(10) Uiso 1 1 d . .

loop_
_atom_site_aniso_label
_atom_site_aniso_U_11
_atom_site_aniso_U_22
_atom_site_aniso_U_33
_atom_site_aniso_U_23
_atom_site_aniso_U_13
_atom_site_aniso_U_12
Cu1 0.0103(3) 0.0053(3) 0.0081(3) 0.0040(2) 0.0042(2) 0.0031(2)
Cl1 0.0103(4) 0.0106(4) 0.0094(4) 0.0052(3) 0.0026(3) 0.0026(3)
O1 0.0194(13) 0.0123(11) 0.0146(11) 0.0080(10) -0.0020(10) 0.0057(10)
O2 0.0184(13) 0.0191(13) 0.0127(12) 0.0033(10) -0.0029(10) 0.0000(10)
O3 0.0190(13) 0.0113(11) 0.0206(12) 0.0056(10) 0.0113(11) 0.0065(10)
C2 0.0174(18) 0.0159(18) 0.0112(17) 0.0106(15) 0.0065(14) 0.0048(15)
O4 0.0151(13) 0.0097(11) 0.0147(12) 0.0082(10) 0.0085(10) 0.0058(10)
N1 0.0109(13) 0.0082(13) 0.0096(13) 0.0040(11) 0.0033(11) 0.0033(11)
N5 0.0138(15) 0.0095(14) 0.0076(13) 0.0036(12) 0.0017(12) 0.0014(12)
N3 0.0103(13) 0.0103(13) 0.0087(13) 0.0055(11) 0.0034(11) 0.0027(11)
N2 0.0120(14) 0.0089(13) 0.0097(13) 0.0067(11) 0.0048(11) 0.0040(11)
N4 0.0103(13) 0.0068(12) 0.0060(12) 0.0033(10) 0.0015(10) 0.0021(10)
C1 0.0060(14) 0.0069(14) 0.0139(16) 0.0067(13) 0.0033(12) 0.0039(12)

loop_
_atom_type_symbol
_atom_type_description
_atom_type_scat_dispersion_real
_atom_type_scat_dispersion_imag
_atom_type_scat_source
C C 0.0033 0.0016 'International Tables Vol C Tables 4.2.6.8 and 6.1.1.4'
H H 0.0000 0.0000 'International Tables Vol C Tables 4.2.6.8 and 6.1.1.4'
N N 0.0061 0.0033 'International Tables Vol C Tables 4.2.6.8 and 6.1.1.4'
O O 0.0106 0.0060 'International Tables Vol C Tables 4.2.6.8 and 6.1.1.4'
Cl Cl 0.1484 0.1585 'International Tables Vol C Tables 4.2.6.8 and 6.1.1.4'
Cu Cu 0.3201 1.2651 'International Tables Vol C Tables 4.2.6.8 and 6.1.1.4'

loop_
_geom_angle_atom_site_label_1
_geom_angle_atom_site_label_2
_geom_angle_atom_site_label_3
_geom_angle
_geom_angle_site_symmetry_1
_geom_angle_site_symmetry_3
O4 Cu1 O4 180.00(9) 2_557 .
O4 Cu1 N4 91.09(10) 2_557 2_557
O4 Cu1 N4 88.91(10) . 2_557
O4 Cu1 N4 88.91(10) 2_557 .
O4 Cu1 N4 91.09(10) . .
N4 Cu1 N4 180.00(11) 2_557 .
O4 Cu1 O1 91.44(9) 2_557 .
O4 Cu1 O1 88.56(9) . .
N4 Cu1 O1 93.12(9) 2_557 .
N4 Cu1 O1 86.88(9) . .
O4 Cu1 O1 88.56(9) 2_557 2_557
O4 Cu1 O1 91.44(9) . 2_557
N4 Cu1 O1 86.88(9) 2_557 2_557
N4 Cu1 O1 93.12(9) . 2_557
O1 Cu1 O1 180.0 . 2_557
O2 Cl1 O1 107.17(14) . .
O2 Cl1 O3 107.70(14) . .
O1 Cl1 O3 106.07(13) . .
Cl1 O1 Cu1 125.69(12) . .
N2 C2 H2A 110(2) . .
N2 C2 H2C 105(2) . .
H2A C2 H2C 111(3) . .
N2 C2 H2B 108(2) . .
H2A C2 H2B 111(3) . .
H2C C2 H2B 112(3) . .
Cu1 O4 H4A 119(3) . .
Cu1 O4 H4B 117(3) . .
H4A O4 H4B 107(4) . .
C1 N1 N2 102.0(2) . .
C1 N5 H5B 121(3) . .
C1 N5 H5A 116(2) . .
H5B N5 H5A 114(4) . .
N2 N3 N4 105.2(2) . .
N3 N2 N1 115.2(2) . .
N3 N2 C2 122.2(3) . .
N1 N2 C2 122.5(3) . .
N3 N4 C1 107.3(2) . .
N3 N4 Cu1 118.54(19) . .
C1 N4 Cu1 134.1(2) . .
N5 C1 N1 124.7(3) . .
N5 C1 N4 124.8(3) . .
N1 C1 N4 110.4(3) . .

loop_
_geom_bond_atom_site_label_1
_geom_bond_atom_site_label_2
_geom_bond_distance
_geom_bond_site_symmetry_2
Cu1 O4 1.983(2) 2_557
Cu1 O4 1.983(2) .
Cu1 N4 1.995(3) 2_557
Cu1 N4 1.995(3) .
Cu1 O1 2.422(2) .
Cu1 O1 2.422(2) 2_557
Cl1 O2 1.466(2) .
Cl1 O1 1.490(2) .
Cl1 O3 1.495(2) .
C2 N2 1.458(4) .
C2 H2A 0.95(4) .
C2 H2C 1.01(4) .
C2 H2B 0.94(4) .
O4 H4A 0.77(5) .
O4 H4B 0.81(5) .
N1 C1 1.338(4) .
N1 N2 1.338(4) .
N5 C1 1.338(4) .
N5 H5B 0.81(4) .
N5 H5A 0.88(4) .
N3 N2 1.293(4) .
N3 N4 1.337(4) .
N4 C1 1.358(4) .

loop_
_geom_hbond_atom_site_label_D
_geom_hbond_atom_site_label_H
_geom_hbond_atom_site_label_A
_geom_hbond_distance_DH
_geom_hbond_distance_HA
_geom_hbond_distance_DA
_geom_hbond_angle_DHA
_geom_hbond_site_symmetry_A
N5 H5B O1 0.81(4) 2.26(4) 2.939(4) 142(3) .
N5 H5B O2 0.81(4) 2.51(4) 2.865(4) 108(3) 2_668
N5 H5A Cl1 0.88(4) 2.98(4) 3.768(3) 150(3) 1_565
N5 H5A O3 0.88(4) 2.14(4) 2.992(4) 162(3) 1_565
O4 H4A N1 0.77(5) 2.13(5) 2.863(4) 159(5) 2_567
O4 H4B Cl1 0.81(5) 2.86(5) 3.577(2) 150(4) 1_455
O4 H4B O3 0.81(5) 1.97(5) 2.774(3) 179(4) 1_455
C2 H2C O2 1.01(4) 2.57(4) 3.272(4) 127(3) 1_454
N5 H5B O1 0.81(4) 2.26(4) 2.939(4) 142(3) .
N5 H5B O2 0.81(4) 2.51(4) 2.865(4) 108(3) 2_668
N5 H5A Cl1 0.88(4) 2.98(4) 3.768(3) 150(3) 1_565
N5 H5A O3 0.88(4) 2.14(4) 2.992(4) 162(3) 1_565
O4 H4A N1 0.77(5) 2.13(5) 2.863(4) 159(5) 2_567
O4 H4B Cl1 0.81(5) 2.86(5) 3.577(2) 150(4) 1_455
O4 H4B O3 0.81(5) 1.97(5) 2.774(3) 179(4) 1_455
C2 H2C O2 1.01(4) 2.57(4) 3.272(4) 127(3) 1_454

loop_
_geom_torsion_atom_site_label_1
_geom_torsion_atom_site_label_2
_geom_torsion_atom_site_label_3
_geom_torsion_atom_site_label_4
_geom_torsion
O2 Cl1 O1 Cu1 -176.63(15)
O3 Cl1 O1 Cu1 68.53(18)
N4 N3 N2 N1 0.0(3)
N4 N3 N2 C2 -176.1(3)
C1 N1 N2 N3 0.3(3)
C1 N1 N2 C2 176.3(3)
N2 N3 N4 C1 -0.2(3)
N2 N3 N4 Cu1 177.93(18)
N2 N1 C1 N5 -176.7(3)
N2 N1 C1 N4 -0.4(3)
N3 N4 C1 N5 176.7(3)
Cu1 N4 C1 N5 -1.1(5)
N3 N4 C1 N1 0.4(3)
Cu1 N4 C1 N1 -177.3(2)
